data_7208608
loop_
_publ_author_name
'Yoshida, Hiroyuki'
'Michiue, Yuichi'
'Takayama-Muromachi, Eiji'
'Isobe, Masaaki'

_publ_section_title
;
 \b-Vesignieite BaCu3V2O8(OH)2: a structurally perfect S = 1/2 kagom\'e
 antiferromagnet
;
_journal_issue 36
_journal_name_full 'Journal of Materials Chemistry'
_journal_page_first 18793
_journal_paper_doi 10.1039/c2jm32250a
_journal_volume 22
_journal_year 2012
_chemical_formula_sum 'Ba Cu3 H2 O10 V2'
_chemical_formula_weight 591.9
_chemical_name_systematic ' ?'
_space_group_IT_number 166
_symmetry_cell_setting trigonal
_symmetry_Int_Tables_number 166
_symmetry_space_group_name_Hall '-R 3 2"'
_symmetry_space_group_name_H-M 'R -3 m :H'
_cell_angle_alpha 90
_cell_angle_beta 90
_cell_angle_gamma 120
_cell_formula_units_Z 3
_cell_length_a 5.9295(10)
_cell_length_b 5.9295(10)
_cell_length_c 20.790(4)
_cell_measurement_reflns_used 25
_cell_measurement_temperature 293
_cell_measurement_theta_max 16.57
_cell_measurement_theta_min 15.29
_cell_volume 633.03(19)
_diffrn_ambient_temperature 293
_diffrn_measured_fraction_theta_full 1
_diffrn_measured_fraction_theta_max 1
_diffrn_measurement_device_type 'Rigaku AFC7R'
_diffrn_measurement_method \w
_diffrn_radiation_probe x-ray
_diffrn_radiation_source 'X-ray tube'
_diffrn_radiation_type 'Mo K\a'
_diffrn_radiation_wavelength 0.71069
_diffrn_reflns_av_R_equivalents 0.0345
_diffrn_reflns_av_sigmaI/netI 0.0214
_diffrn_reflns_limit_h_max 9
_diffrn_reflns_limit_h_min -10
_diffrn_reflns_limit_k_max 10
_diffrn_reflns_limit_k_min 0
_diffrn_reflns_limit_l_max 37
_diffrn_reflns_limit_l_min -37
_diffrn_reflns_number 2806
_diffrn_reflns_theta_full 40.16
_diffrn_reflns_theta_max 40.16
_diffrn_reflns_theta_min 2.95
_diffrn_standards_decay_% 0.45
_diffrn_standards_interval_count 150
_diffrn_standards_number 3
_exptl_absorpt_coefficient_mu 14.178
_exptl_absorpt_correction_T_max 0.7217
_exptl_absorpt_correction_T_min 0.4918
_exptl_absorpt_correction_type analytical
_exptl_crystal_colour light-green
_exptl_crystal_density_diffrn 4.6562
_exptl_crystal_description plate
_exptl_crystal_F_000 813
_exptl_crystal_size_max 0.06
_exptl_crystal_size_mid 0.06
_exptl_crystal_size_min 0.02
_refine_diff_density_max 2.05
_refine_diff_density_min -1.36
_refine_ls_extinction_coef 118(16)
_refine_ls_extinction_method 'B-C type 1 Gaussian isotropic (Becker & Coppens, 1974)'
_refine_ls_goodness_of_fit_gt 1.83
_refine_ls_goodness_of_fit_ref 1.69
_refine_ls_hydrogen_treatment refall
_refine_ls_number_constraints 0
_refine_ls_number_parameters 31
_refine_ls_number_reflns 535
_refine_ls_number_restraints 0
_refine_ls_R_factor_all 0.0381
_refine_ls_R_factor_gt 0.0217
_refine_ls_shift/su_max 0.0072
_refine_ls_shift/su_mean 0.0019
_refine_ls_structure_factor_coef Fsqd
_refine_ls_weighting_details w=1/(\s^2^(I)+0.000004I^2^)
_refine_ls_weighting_scheme sigma
_refine_ls_wR_factor_gt 0.0322
_refine_ls_wR_factor_ref 0.0337
_reflns_number_gt 424
_reflns_number_total 535
_reflns_threshold_expression I>2\s(I)
_cod_data_source_file c2jm32250a.txt
_cod_data_source_block I
_cod_depositor_comments
;
The following automatic conversions were performed:

'_diffrn_radiation_probe' value 'X-ray' changed to 'x-ray' according
to /home/saulius/struct/CIF-dictionaries/cif_core.dic dictionary
named 'cif_core.dic' version 2.4.1 from 2010-06-29.

Automatic conversion script
Id: cif_fix_values 1891 2012-01-12 08:04:46Z andrius 
;
_cod_original_cell_volume 633.0(2)
_cod_original_sg_symbol_Hall '-R 3;-2"'
_cod_original_sg_symbol_H-M 'R -3 m'
_cod_original_formula_sum 'Ba1 Cu3 H2 O10 V2'
_cod_database_code 7208608

loop_
_symmetry_equiv_pos_site_id
_symmetry_equiv_pos_as_xyz
1 x,y,z
2 -y,x-y,z
3 -x+y,-x,z
4 y,x,-z
5 x-y,-y,-z
6 -x,-x+y,-z
7 -x,-y,-z
8 y,-x+y,-z
9 x-y,x,-z
10 -y,-x,z
11 -x+y,y,z
12 x,x-y,z
13 x+2/3,y+1/3,z+1/3
14 -y+2/3,x-y+1/3,z+1/3
15 -x+y+2/3,-x+1/3,z+1/3
16 y+2/3,x+1/3,-z+1/3
17 x-y+2/3,-y+1/3,-z+1/3
18 -x+2/3,-x+y+1/3,-z+1/3
19 -x+2/3,-y+1/3,-z+1/3
20 y+2/3,-x+y+1/3,-z+1/3
21 x-y+2/3,x+1/3,-z+1/3
22 -y+2/3,-x+1/3,z+1/3
23 -x+y+2/3,y+1/3,z+1/3
24 x+2/3,x-y+1/3,z+1/3
25 x+1/3,y+2/3,z+2/3
26 -y+1/3,x-y+2/3,z+2/3
27 -x+y+1/3,-x+2/3,z+2/3
28 y+1/3,x+2/3,-z+2/3
29 x-y+1/3,-y+2/3,-z+2/3
30 -x+1/3,-x+y+2/3,-z+2/3
31 -x+1/3,-y+2/3,-z+2/3
32 y+1/3,-x+y+2/3,-z+2/3
33 x-y+1/3,x+2/3,-z+2/3
34 -y+1/3,-x+2/3,z+2/3
35 -x+y+1/3,y+2/3,z+2/3
36 x+1/3,x-y+2/3,z+2/3

loop_
_atom_site_label
_atom_site_type_symbol
_atom_site_fract_x
_atom_site_fract_y
_atom_site_fract_z
_atom_site_adp_type
_atom_site_U_iso_or_equiv
_atom_site_symmetry_multiplicity
_atom_site_occupancy
_atom_site_calc_flag
Ba1 Ba 0 0 0 Uani 0.01441(10) 3 1 d
Cu1 Cu 0.333333 0.166667 0.166667 Uani 0.01258(13) 9 1 d
V1 V 0.35408(18) 0.7082(4) 0.07675(5) Uani 0.0116(5) 18 0.3333 d
O1 O 0.666667 0.333333 0.12530(15) Uani 0.0126(7) 6 1 d
O2 O 0.1726(2) 0.8274(2) 0.10348(12) Uani 0.0366(9) 18 1 d
O3 O 0.6206(7) 0.3794(7) 0.0025(3) Uani 0.040(3) 18 0.3333 d
H1 H 0.65(5) 0.33(3) 0.091(3) Uiso 0.01 18 0.3333 d

loop_
_atom_site_aniso_label
_atom_site_aniso_type_symbol
_atom_site_aniso_U_11
_atom_site_aniso_U_22
_atom_site_aniso_U_33
_atom_site_aniso_U_12
_atom_site_aniso_U_13
_atom_site_aniso_U_23
Ba1 Ba 0.01802(13) 0.01802(13) 0.00719(14) 0.00901(6) 0 0
Cu1 Cu 0.01196(19) 0.01467(16) 0.01022(18) 0.00598(10) -0.00145(13) -0.00073(7)
V1 V 0.0183(7) 0.0060(8) 0.0065(3) 0.0030(4) -0.00050(16) -0.0010(3)
O1 O 0.0160(8) 0.0160(8) 0.0057(10) 0.0080(4) 0 0
O2 O 0.0331(9) 0.0331(9) 0.0381(13) 0.0124(11) -0.0137(6) 0.0137(6)
O3 O 0.068(4) 0.068(4) 0.0062(18) 0.050(4) -0.0004(11) 0.0004(11)

loop_
_atom_type_symbol
_atom_type_scat_dispersion_real
_atom_type_scat_dispersion_imag
_atom_type_scat_source
Ba -0.3244 2.2819 'International Tables Vol C tables 4.2.6.8 and 6.1.1.1'
Cu 0.3201 1.2651 'International Tables Vol C tables 4.2.6.8 and 6.1.1.1'
H 0.0000 0.0000 'International Tables Vol C tables 4.2.6.8 and 6.1.1.1'
O 0.0106 0.0060 'International Tables Vol C tables 4.2.6.8 and 6.1.1.1'
V 0.3005 0.5294 'International Tables Vol C tables 4.2.6.8 and 6.1.1.1'

loop_
_geom_angle_atom_site_label_1
_geom_angle_atom_site_label_2
_geom_angle_atom_site_label_3
_geom_angle_site_symmetry_1
_geom_angle_site_symmetry_3
_geom_angle
O1 Cu1 O1 . 16_445 180.0(5)
O1 Cu1 O2 . 1_545 93.89(8)
O1 Cu1 O2 . 2_665 93.89(7)
O1 Cu1 O2 . 16_455 86.11(8)
O1 Cu1 O2 . 18_545 86.11(7)
O1 Cu1 O2 16_445 1_545 86.11(8)
O1 Cu1 O2 16_445 2_665 86.11(7)
O1 Cu1 O2 16_445 16_455 93.89(8)
O1 Cu1 O2 16_445 18_545 93.89(7)
O2 Cu1 O2 1_545 2_665 89.39(8)
O2 Cu1 O2 1_545 16_455 180.0(5)
O2 Cu1 O2 1_545 18_545 90.61(8)
O2 Cu1 O2 2_665 16_455 90.61(8)
O2 Cu1 O2 2_665 18_545 180.0(5)
O2 Cu1 O2 16_455 18_545 89.39(8)
O2 V1 O2 . 2_665 105.02(9)
O2 V1 O2 . 3_565 119.91(13)
O2 V1 O3 . 4_555 127.8(2)
O2 V1 O3 . 5_565 102.1(2)
O2 V1 O3 . 6_665 105.9(2)
O2 V1 O2 2_665 3_565 105.02(13)
O2 V1 O3 2_665 4_555 91.31(16)
O2 V1 O3 2_665 5_565 91.31(15)
O2 V1 O3 2_665 6_665 115.6(2)
O2 V1 O3 3_565 4_555 102.05(17)
O2 V1 O3 3_565 5_565 127.8(2)
O2 V1 O3 3_565 6_665 105.94(16)
O3 V1 O3 4_555 5_565 27.0(2)
O3 V1 O3 4_555 6_665 27.5(3)
O3 V1 O3 5_565 6_665 27.51(17)

loop_
_geom_bond_atom_site_label_1
_geom_bond_atom_site_label_2
_geom_bond_site_symmetry_2
_geom_bond_distance
Cu1 O1 . 1.9156(16)
Cu1 O1 16_445 1.9156(16)
Cu1 O2 1_545 2.182(2)
Cu1 O2 2_665 2.182(2)
Cu1 O2 16_455 2.182(2)
Cu1 O2 18_545 2.182(2)
V1 O2 . 1.652(3)
V1 O2 2_665 1.945(3)
V1 O2 3_565 1.652(2)
V1 O3 4_555 1.757(6)
V1 O3 5_565 1.757(6)
V1 O3 6_665 1.669(6)
